data_7248663
loop_
_publ_author_name
'Ward, Jas S.'

_publ_section_title
;
 The atypical solubility of silver(i) pentafluorobenzoate and its use as a
 catch-and-release agent
;
_journal_issue 23
_journal_name_full CrystEngComm
_journal_page_first 3088
_journal_page_last 3097
_journal_paper_doi 10.1039/D4CE00441H
_journal_volume 26
_journal_year 2024
_chemical_formula_moiety '2(C21 H8 Ag2 F10 O4)'
_chemical_formula_sum 'C42 H16 Ag4 F20 O8'
_chemical_formula_weight 1460.03
_space_group_crystal_system monoclinic
_space_group_IT_number 14
_space_group_name_Hall '-P 2yn'
_space_group_name_H-M_alt 'P 1 21/n 1'
_atom_sites_solution_hydrogens geom
_atom_sites_solution_primary dual
_audit_creation_date 2023-10-26
_audit_creation_method
;
Olex2 1.2
(compiled 2018.05.29 svn.r3508 for OlexSys, GUI svn.r5506)
;
_audit_update_record
;
2023-11-24 deposited with the CCDC.	2024-05-20 downloaded from the CCDC.
;
_cell_angle_alpha 90
_cell_angle_beta 97.194(2)
_cell_angle_gamma 90
_cell_formula_units_Z 4
_cell_length_a 5.60970(10)
_cell_length_b 55.4509(15)
_cell_length_c 13.6451(4)
_cell_measurement_reflns_used 12622
_cell_measurement_temperature 120.01(10)
_cell_measurement_theta_max 76.6640
_cell_measurement_theta_min 3.6180
_cell_volume 4211.07(18)
_computing_cell_refinement 'CrysAlisPro 1.171.42.89a (Rigaku OD, 2023)'
_computing_data_collection 'CrysAlisPro 1.171.42.89a (Rigaku OD, 2023)'
_computing_data_reduction 'CrysAlisPro 1.171.42.89a (Rigaku OD, 2023)'
_computing_molecular_graphics 'Olex2 (Dolomanov et al., 2009)'
_computing_publication_material 'Olex2 (Dolomanov et al., 2009)'
_computing_structure_refinement 'ShelXL (Sheldrick, 2015)'
_computing_structure_solution 'ShelXT (Sheldrick, 2015)'
_diffrn_ambient_environment N~2~
_diffrn_ambient_temperature 120.01(10)
_diffrn_detector 'Hybrid Pixel Array Detector'
_diffrn_detector_area_resol_mean 10.0000
_diffrn_detector_type 'HyPix-Arc 100'
_diffrn_measured_fraction_theta_full 0.996
_diffrn_measured_fraction_theta_max 0.995
_diffrn_measurement_details
;
List of Runs (angles in degrees, time in seconds):

  # Type    Start    End  Width  t~exp~   \w     \q     \k     \f   Frames
#--------------------------------------------------------------------------
  1  \w     57.00 113.00   0.50    0.50    --   42.17 161.00 -65.00  112
  2  \w     -3.00  22.00   0.50    0.50    --   46.00 100.00  35.28   50
  3  \w      2.00  28.00   0.50    0.50    --   50.00  96.00 -34.58   52
  4  \w      4.00  41.00   0.50    0.50    --   46.00  86.00 -58.16   74
  5  \w     12.00  42.00   0.50    0.50    --   50.00  82.00-121.76   60
  6  \w     15.00  40.00   0.50    0.50    --   58.00  88.00-146.41   50
  7  \w     87.00 157.00   0.50    1.20    --  113.05  45.00-180.00  140
  8  \w    104.00 130.00   0.50    1.20    --  113.05 161.00 -65.00   52
  9  \w    113.00 139.00   0.50    1.20    --  113.05 118.00 142.00   52
 10  \w    112.00 175.00   0.50    1.20    --  113.05  45.00  60.00  126
 11  \w     87.00 171.00   0.50    1.20    --  113.05  45.00  30.00  168
 12  \w     28.00  53.00   0.50    1.20    --  113.05 -45.00 -90.00   50
 13  \w     36.00  61.00   0.50    1.20    --  113.05 -45.00-120.00   50
 14  \w     86.00 111.00   0.50    1.20    --  113.05-125.00-180.00   50
 15  \w     64.00  89.00   0.50    1.20    --  113.05-161.00 -95.00   50
 16  \w     39.00 110.00   0.50    1.20    --  113.05-125.00 -90.00  142
 17  \w     38.00 129.00   0.50    0.50    --   42.17-161.00 -95.00  182
 18  \w     63.00 106.00   0.50    1.20    --  113.05-118.00  56.00   86
 19  \w     32.00 104.00   0.50    1.20    --  113.05 -95.00  60.00  144
 20  \w     40.00  81.00   0.50    1.20    --  113.05 -95.00  90.00   82
 21  \w     33.00  59.00   0.50    1.20    --  113.05 -45.00  60.00   52
 22  \w     33.00  99.00   0.50    1.20    --  113.05 -95.00 -90.00  132
 23  \w     15.00 102.00   0.50    0.50    --   42.17-118.00  56.00  174
 24  \w   -101.00 -75.00   0.50    1.20    --  -89.35 118.00 142.00   52
 25  \w    -59.00 -20.00   0.50    1.20    --  -89.35  61.00 120.00   78
 26  \w    -60.00 -31.00   0.50    1.20    --  -89.35  61.00  90.00   58
 27  \w    -37.00  -5.00   0.50    1.20    --  -89.35  45.00 -30.00   64
 28  \w    -37.00 -12.00   0.50    1.20    --  -89.35  45.00 -60.00   50
 29  \w   -135.00 -38.00   0.50    1.20    --  -89.35 161.00 -65.00  194
 30  \w   -130.00 -31.00   0.50    0.50    --  -41.73 161.00 -65.00  198
 31  \w    -37.00  -6.00   0.50    1.20    --  -89.35  45.00-120.00   62
 32  \w    -37.00  -9.00   0.50    1.20    --  -89.35  45.00 -90.00   56
 33  \w    -33.00  -5.00   0.50    1.20    --  -89.35  45.00   0.00   56
 34  \w   -149.00 -38.00   0.50    0.50    --  -70.00 -63.00  74.20  222
 35  \w   -129.00 -92.00   0.50    1.20    --  -89.35-118.00  56.00   74
 36  \w   -124.00 -54.00   0.50    0.50    --  -41.73-178.00  60.00  140
 37  \w   -156.00 -50.00   0.50    1.20    --  -89.35-161.00 -95.00  212
 38  \w   -113.00 -51.00   0.50    0.50    --  -41.73-161.00 -95.00  124
;
_diffrn_measurement_device 'four-circle diffractometer'
_diffrn_measurement_device_type 'XtaLAB Synergy R, HyPix-Arc 100'
_diffrn_measurement_method '\w scans'
_diffrn_orient_matrix_type 'CrysAlisPro convention (1999,Acta A55,543-557)'
_diffrn_orient_matrix_UB_11 -0.1395552000
_diffrn_orient_matrix_UB_12 0.0043321000
_diffrn_orient_matrix_UB_13 0.0887180000
_diffrn_orient_matrix_UB_21 0.0137664000
_diffrn_orient_matrix_UB_22 -0.0271164000
_diffrn_orient_matrix_UB_23 0.0243698000
_diffrn_orient_matrix_UB_31 0.2386614000
_diffrn_orient_matrix_UB_32 0.0041110000
_diffrn_orient_matrix_UB_33 0.0671110000
_diffrn_radiation_monochromator mirror
_diffrn_radiation_probe x-ray
_diffrn_radiation_type CuK\a
_diffrn_radiation_wavelength 1.54184
_diffrn_reflns_av_R_equivalents 0.0626
_diffrn_reflns_av_unetI/netI 0.0489
_diffrn_reflns_Laue_measured_fraction_full 0.996
_diffrn_reflns_Laue_measured_fraction_max 0.995
_diffrn_reflns_limit_h_max 6
_diffrn_reflns_limit_h_min -6
_diffrn_reflns_limit_k_max 69
_diffrn_reflns_limit_k_min -63
_diffrn_reflns_limit_l_max 16
_diffrn_reflns_limit_l_min -17
_diffrn_reflns_number 43475
_diffrn_reflns_point_group_measured_fraction_full 0.996
_diffrn_reflns_point_group_measured_fraction_max 0.995
_diffrn_reflns_theta_full 67.684
_diffrn_reflns_theta_max 74.504
_diffrn_reflns_theta_min 3.188
_diffrn_source 'Rotating-anode X-ray tube'
_diffrn_source_type 'PhotonJet R (Cu) X-ray Source'
_exptl_absorpt_coefficient_mu 16.051
_exptl_absorpt_correction_T_max 0.910
_exptl_absorpt_correction_T_min 0.207
_exptl_absorpt_correction_type gaussian
_exptl_absorpt_process_details
;
CrysAlisPro 1.171.42.89a (Rigaku Oxford Diffraction, 2023)
Numerical absorption correction based on gaussian integration over
a multifaceted crystal model
Empirical absorption correction using spherical harmonics,
implemented in SCALE3 ABSPACK scaling algorithm.
;
_exptl_crystal_colour colourless
_exptl_crystal_colour_primary colourless
_exptl_crystal_density_diffrn 2.303
_exptl_crystal_description needle
_exptl_crystal_F_000 2800
_exptl_crystal_recrystallization_method 'Re-crystallisation from solvent: toluene/pentane'
_exptl_crystal_size_max 0.123
_exptl_crystal_size_mid 0.027
_exptl_crystal_size_min 0.011
_refine_diff_density_max 0.848
_refine_diff_density_min -0.998
_refine_diff_density_rms 0.135
_refine_ls_extinction_method none
_refine_ls_goodness_of_fit_ref 1.047
_refine_ls_hydrogen_treatment constr
_refine_ls_matrix_type full
_refine_ls_number_parameters 669
_refine_ls_number_reflns 8525
_refine_ls_number_restraints 0
_refine_ls_restrained_S_all 1.047
_refine_ls_R_factor_all 0.0662
_refine_ls_R_factor_gt 0.0528
_refine_ls_shift/su_max 0.001
_refine_ls_shift/su_mean 0.000
_refine_ls_structure_factor_coef Fsqd
_refine_ls_weighting_details 'w=1/[\s^2^(Fo^2^)+(0.0518P)^2^+19.3420P] where P=(Fo^2^+2Fc^2^)/3'
_refine_ls_weighting_scheme calc
_refine_ls_wR_factor_gt 0.1267
_refine_ls_wR_factor_ref 0.1333
_reflns_Friedel_coverage 0.000
_reflns_number_gt 6833
_reflns_number_total 8525
_reflns_threshold_expression 'I > 2\s(I)'
_cod_data_source_file d4ce00441h2.cif
_cod_data_source_block 1_Toluene
_cod_depositor_comments 'Adding full bibliography for 7248652--7248666.cif.'
_cod_database_code 7248663
_shelxl_version_number 2014/6
_shelx_space_group_comment
;
The symmetry employed for this shelxl refinement is uniquely defined
by the following loop, which should always be used as a source of
symmetry information in preference to the above space-group names.
They are only intended as comments.
;
_shelx_estimated_absorpt_t_max 0.843
_shelx_estimated_absorpt_t_min 0.243
_diffrn_oxdiff_digest_frames
;
013280eb7686c27c7a1edf228fa3b87075037709371
;
_reflns_odcompleteness_completeness 99.43
_reflns_odcompleteness_iscentric 1
_reflns_odcompleteness_theta 74.33
_olex2_refinement_description
;
1. Fixed Uiso
 At 1.2 times of:
  All C(H) groups
 At 1.5 times of:
  All C(H,H,H) groups
2.a Aromatic/amide H refined with riding coordinates:
 C102(H102), C103(H103), C104(H104), C105(H105), C106(H106), C112(H112),
 C113(H113), C114(H114), C115(H115), C116(H116)
2.b Idealised Me refined as rotating group:
 C107(H10A,H10B,H10C), C117(H11A,H11B,H11C)
;
_olex2_submission_special_instructions 'No special instructions were received'
_oxdiff_exptl_absorpt_empirical_details
;
Empirical correction (ABSPACK) includes:
- Absorption correction using spherical harmonics
- Frame scaling
;
_oxdiff_exptl_absorpt_empirical_full_max 1.566
_oxdiff_exptl_absorpt_empirical_full_min 0.657

loop_
_space_group_symop_operation_xyz
'x, y, z'
'-x+1/2, y+1/2, -z+1/2'
'-x, -y, -z'
'x-1/2, -y-1/2, z-1/2'

loop_
_atom_site_label
_atom_site_type_symbol
_atom_site_fract_x
_atom_site_fract_y
_atom_site_fract_z
_atom_site_U_iso_or_equiv
_atom_site_adp_type
_atom_site_occupancy
_atom_site_site_symmetry_order
_atom_site_calc_flag
_atom_site_refinement_flags_posn
_atom_site_refinement_flags_adp
_atom_site_refinement_flags_occupancy
_atom_site_disorder_assembly
_atom_site_disorder_group
Ag1 Ag -0.03766(8) 0.73045(2) 0.26006(4) 0.03753(13) Uani 1 1 d . . . . .
Ag2 Ag 0.38164(8) 0.75950(2) 0.30944(4) 0.04091(13) Uani 1 1 d . . . . .
Ag3 Ag 0.21846(9) 0.98558(2) 0.51555(5) 0.05040(16) Uani 1 1 d . . . . .
Ag4 Ag 0.71088(10) 0.98755(2) 0.02083(7) 0.0797(3) Uani 1 1 d . . . . .
F20 F -0.5060(8) 0.79123(9) 0.1353(3) 0.0570(11) Uani 1 1 d . . . . .
F21 F -0.8034(9) 0.82921(10) 0.1209(3) 0.0659(14) Uani 1 1 d . . . . .
F22 F -0.7081(8) 0.86763(8) 0.2435(4) 0.0630(13) Uani 1 1 d . . . . .
F23 F -0.3105(9) 0.86768(9) 0.3770(5) 0.0838(19) Uani 1 1 d . . . . .
F24 F -0.0103(8) 0.82983(8) 0.3927(5) 0.0747(16) Uani 1 1 d . . . . .
F40 F 0.3577(9) 0.65708(9) 0.2073(5) 0.086(2) Uani 1 1 d . . . . .
F41 F 0.6578(10) 0.61941(9) 0.2415(5) 0.089(2) Uani 1 1 d . . . . .
F42 F 1.0655(8) 0.62369(8) 0.3682(4) 0.0625(12) Uani 1 1 d . . . . .
F43 F 1.1559(9) 0.66531(9) 0.4711(3) 0.0645(13) Uani 1 1 d . . . . .
F44 F 0.8557(8) 0.70248(8) 0.4407(3) 0.0542(11) Uani 1 1 d . . . . .
F60 F -0.1401(7) 0.91948(8) 0.6176(4) 0.0551(11) Uani 1 1 d . . . . .
F61 F -0.4171(9) 0.88010(9) 0.6264(5) 0.0768(17) Uani 1 1 d . . . . .
F62 F -0.8202(9) 0.87453(8) 0.4963(5) 0.0753(17) Uani 1 1 d . . . . .
F63 F -0.9443(7) 0.90820(8) 0.3553(3) 0.0535(11) Uani 1 1 d . . . . .
F64 F -0.6704(7) 0.94788(7) 0.3467(3) 0.0436(9) Uani 1 1 d . . . . .
F80 F 0.3120(7) 0.91270(7) -0.0393(3) 0.0496(10) Uani 1 1 d . . . . .
F81 F 0.0526(8) 0.87406(7) -0.0024(3) 0.0524(10) Uani 1 1 d . . . . .
F82 F -0.2859(8) 0.87739(8) 0.1219(3) 0.0551(11) Uani 1 1 d . . . . .
F83 F -0.3508(7) 0.91939(8) 0.2168(3) 0.0498(10) Uani 1 1 d . . . . .
F84 F -0.0774(7) 0.95821(7) 0.1861(3) 0.0474(9) Uani 1 1 d . . . . .
O11 O -0.1963(7) 0.76713(8) 0.2809(3) 0.0346(9) Uani 1 1 d . . . . .
O13 O 0.1325(8) 0.79005(8) 0.2835(4) 0.0472(12) Uani 1 1 d . . . . .
O31 O 0.2136(8) 0.70001(8) 0.2931(4) 0.0427(11) Uani 1 1 d . . . . .
O33 O 0.5410(7) 0.72299(8) 0.2909(3) 0.0345(9) Uani 1 1 d . . . . .
O51 O -0.0394(7) 0.95631(8) 0.4746(4) 0.0429(11) Uani 1 1 d . . . . .
O53 O -0.3685(7) 0.97729(8) 0.4987(4) 0.0401(10) Uani 1 1 d . . . . .
O71 O 0.4791(7) 0.95736(8) 0.0492(4) 0.0408(10) Uani 1 1 d . . . . .
O73 O 0.1327(8) 0.97749(9) 0.0194(5) 0.0530(14) Uani 1 1 d . . . . .
C12 C -0.0900(11) 0.78690(12) 0.2782(5) 0.0339(13) Uani 1 1 d . . . . .
C14 C -0.2490(11) 0.80909(11) 0.2648(5) 0.0360(14) Uani 1 1 d . . . . .
C15 C -0.4525(12) 0.80984(13) 0.1950(5) 0.0398(15) Uani 1 1 d . . . . .
C16 C -0.6070(13) 0.82928(14) 0.1875(5) 0.0463(17) Uani 1 1 d . . . . .
C17 C -0.5605(13) 0.84868(13) 0.2493(6) 0.0493(18) Uani 1 1 d . . . . .
C18 C -0.3567(14) 0.84870(13) 0.3177(7) 0.054(2) Uani 1 1 d . . . . .
C19 C -0.2029(13) 0.82958(13) 0.3235(7) 0.0504(18) Uani 1 1 d . . . . .
C32 C 0.4364(11) 0.70306(11) 0.2987(5) 0.0347(13) Uani 1 1 d . . . . .
C34 C 0.5962(11) 0.68128(12) 0.3204(5) 0.0374(14) Uani 1 1 d . . . . .
C35 C 0.5524(13) 0.65946(14) 0.2728(6) 0.0510(18) Uani 1 1 d . . . . .
C36 C 0.7084(15) 0.64014(14) 0.2880(7) 0.059(2) Uani 1 1 d . . . . .
C37 C 0.9113(13) 0.64245(13) 0.3540(6) 0.0473(17) Uani 1 1 d . . . . .
C38 C 0.9582(13) 0.66315(14) 0.4062(5) 0.0457(16) Uani 1 1 d . . . . .
C39 C 0.8021(12) 0.68242(12) 0.3887(5) 0.0386(14) Uani 1 1 d . . . . .
C52 C -0.2570(11) 0.95804(11) 0.4848(5) 0.0348(13) Uani 1 1 d . . . . .
C54 C -0.4013(10) 0.93513(11) 0.4831(5) 0.0328(13) Uani 1 1 d . . . . .
C55 C -0.3381(12) 0.91703(12) 0.5514(6) 0.0424(15) Uani 1 1 d . . . . .
C56 C -0.4797(13) 0.89692(12) 0.5574(6) 0.0507(19) Uani 1 1 d . . . . .
C57 C -0.6844(13) 0.89414(13) 0.4916(6) 0.0499(18) Uani 1 1 d . . . . .
C58 C -0.7477(12) 0.91128(12) 0.4205(5) 0.0410(15) Uani 1 1 d . . . . .
C59 C -0.6056(11) 0.93143(12) 0.4171(5) 0.0350(13) Uani 1 1 d . . . . .
C72 C 0.2561(11) 0.95899(11) 0.0446(5) 0.0361(14) Uani 1 1 d . . . . .
C74 C 0.1210(11) 0.93679(11) 0.0708(5) 0.0337(13) Uani 1 1 d . . . . .
C75 C 0.1520(11) 0.91488(12) 0.0257(5) 0.0365(14) Uani 1 1 d . . . . .
C76 C 0.0196(11) 0.89499(12) 0.0436(5) 0.0372(14) Uani 1 1 d . . . . .
C77 C -0.1527(11) 0.89663(12) 0.1071(5) 0.0383(14) Uani 1 1 d . . . . .
C78 C -0.1842(11) 0.91794(13) 0.1542(5) 0.0381(14) Uani 1 1 d . . . . .
C79 C -0.0480(11) 0.93769(12) 0.1369(5) 0.0356(13) Uani 1 1 d . . . . .
C101 C 0.4529(14) 0.79511(14) 0.5401(5) 0.0479(17) Uani 1 1 d . . . . .
C102 C 0.6201(13) 0.78089(16) 0.5026(5) 0.0507(18) Uani 1 1 d . . . . .
H102 H 0.7547 0.7883 0.4792 0.061 Uiso 1 1 calc R . . . .
C103 C 0.5987(14) 0.75599(16) 0.4978(6) 0.054(2) Uani 1 1 d . . . . .
H103 H 0.7177 0.7465 0.4721 0.065 Uiso 1 1 calc R . . . .
C104 C 0.4008(15) 0.74508(15) 0.5310(6) 0.0544(19) Uani 1 1 d . . . . .
H104 H 0.3816 0.7281 0.5272 0.065 Uiso 1 1 calc R . . . .
C105 C 0.2316(14) 0.75923(17) 0.5698(6) 0.056(2) Uani 1 1 d . . . . .
H105 H 0.0969 0.7519 0.5937 0.067 Uiso 1 1 calc R . . . .
C106 C 0.2600(14) 0.78430(17) 0.5736(6) 0.055(2) Uani 1 1 d . . . . .
H106 H 0.1432 0.7939 0.5998 0.066 Uiso 1 1 calc R . . . .
C107 C 0.480(2) 0.82210(17) 0.5434(8) 0.078(3) Uani 1 1 d . . . . .
H10A H 0.6492 0.8264 0.5428 0.117 Uiso 1 1 calc GR . . . .
H10B H 0.4244 0.8283 0.6039 0.117 Uiso 1 1 calc GR . . . .
H10C H 0.3836 0.8292 0.4857 0.117 Uiso 1 1 calc GR . . . .
C111 C 0.5596(14) 0.95645(14) 0.7921(6) 0.0501(18) Uani 1 1 d . . . . .
C112 C 0.3313(14) 0.95116(14) 0.7471(5) 0.0484(17) Uani 1 1 d . . . . .
H112 H 0.2815 0.9348 0.7404 0.058 Uiso 1 1 calc R . . . .
C113 C 0.1747(15) 0.96913(16) 0.7118(6) 0.0543(19) Uani 1 1 d . . . . .
H113 H 0.0179 0.9650 0.6819 0.065 Uiso 1 1 calc R . . . .
C114 C 0.2426(15) 0.99306(15) 0.7194(6) 0.0546(19) Uani 1 1 d . . . . .
H114 H 0.1323 1.0054 0.6963 0.065 Uiso 1 1 calc R . . . .
C115 C 0.4728(15) 0.99885(16) 0.7611(6) 0.0550(19) Uani 1 1 d . . . . .
H115 H 0.5240 1.0152 0.7641 0.066 Uiso 1 1 calc R . . . .
C116 C 0.6300(14) 0.98057(16) 0.7987(6) 0.0536(19) Uani 1 1 d . . . . .
H116 H 0.7865 0.9846 0.8290 0.064 Uiso 1 1 calc R . . . .
C117 C 0.7256(15) 0.93673(17) 0.8362(7) 0.063(2) Uani 1 1 d . . . . .
H11A H 0.6964 0.9337 0.9045 0.095 Uiso 1 1 calc GR . . . .
H11B H 0.8928 0.9417 0.8354 0.095 Uiso 1 1 calc GR . . . .
H11C H 0.6951 0.9219 0.7974 0.095 Uiso 1 1 calc GR . . . .

loop_
_atom_site_aniso_label
_atom_site_aniso_U_11
_atom_site_aniso_U_22
_atom_site_aniso_U_33
_atom_site_aniso_U_23
_atom_site_aniso_U_13
_atom_site_aniso_U_12
Ag1 0.0276(2) 0.0353(2) 0.0498(3) -0.0005(2) 0.00572(18) 0.00328(18)
Ag2 0.0268(2) 0.0352(2) 0.0610(3) -0.0005(2) 0.00679(19) 0.00310(18)
Ag3 0.0287(3) 0.0322(3) 0.0933(4) -0.0085(2) 0.0197(2) -0.00420(19)
Ag4 0.0265(3) 0.0442(3) 0.1690(8) 0.0414(4) 0.0145(3) -0.0012(2)
F20 0.060(3) 0.065(3) 0.043(2) -0.008(2) -0.0041(19) 0.022(2)
F21 0.066(3) 0.081(3) 0.049(2) 0.011(2) -0.003(2) 0.036(3)
F22 0.052(3) 0.043(2) 0.098(4) 0.017(2) 0.025(2) 0.020(2)
F23 0.051(3) 0.041(3) 0.156(6) -0.031(3) -0.001(3) 0.004(2)
F24 0.038(2) 0.050(3) 0.127(5) -0.033(3) -0.022(3) 0.001(2)
F40 0.052(3) 0.054(3) 0.141(5) -0.039(3) -0.032(3) 0.010(2)
F41 0.066(3) 0.039(3) 0.156(6) -0.029(3) -0.013(3) 0.008(2)
F42 0.051(3) 0.042(2) 0.097(4) 0.012(2) 0.020(2) 0.016(2)
F43 0.060(3) 0.069(3) 0.059(3) 0.007(2) -0.014(2) 0.020(2)
F44 0.064(3) 0.054(3) 0.041(2) -0.0110(19) -0.0088(19) 0.015(2)
F60 0.040(2) 0.042(2) 0.077(3) 0.011(2) -0.019(2) -0.0040(18)
F61 0.064(3) 0.046(3) 0.112(4) 0.033(3) -0.022(3) -0.011(2)
F62 0.054(3) 0.037(2) 0.127(5) 0.015(3) -0.022(3) -0.019(2)
F63 0.041(2) 0.050(2) 0.065(3) -0.004(2) -0.0128(19) -0.0073(19)
F64 0.043(2) 0.046(2) 0.042(2) 0.0048(17) 0.0053(16) -0.0001(17)
F80 0.048(2) 0.041(2) 0.065(3) -0.0018(19) 0.028(2) -0.0031(18)
F81 0.057(3) 0.034(2) 0.069(3) -0.0057(19) 0.019(2) -0.0060(18)
F82 0.053(3) 0.043(2) 0.072(3) 0.011(2) 0.017(2) -0.0152(19)
F83 0.036(2) 0.064(3) 0.052(2) 0.009(2) 0.0171(17) 0.0021(19)
F84 0.037(2) 0.046(2) 0.060(2) -0.0093(19) 0.0069(17) 0.0027(17)
O11 0.028(2) 0.029(2) 0.047(2) -0.0006(18) 0.0072(18) 0.0013(17)
O13 0.023(2) 0.033(2) 0.087(4) 0.006(2) 0.011(2) 0.0047(18)
O31 0.025(2) 0.034(2) 0.070(3) 0.002(2) 0.008(2) -0.0005(18)
O33 0.028(2) 0.033(2) 0.044(2) -0.0019(18) 0.0091(17) 0.0008(18)
O51 0.021(2) 0.036(2) 0.074(3) -0.010(2) 0.015(2) -0.0013(18)
O53 0.023(2) 0.031(2) 0.068(3) 0.000(2) 0.0132(19) -0.0006(17)
O71 0.023(2) 0.035(2) 0.064(3) 0.005(2) 0.0060(19) -0.0039(18)
O73 0.028(2) 0.033(3) 0.097(4) 0.016(3) 0.005(2) -0.0031(19)
C12 0.028(3) 0.038(3) 0.038(3) 0.001(3) 0.010(2) -0.001(3)
C14 0.032(3) 0.031(3) 0.048(4) 0.007(3) 0.013(3) 0.004(3)
C15 0.038(4) 0.045(4) 0.038(3) 0.006(3) 0.012(3) 0.010(3)
C16 0.045(4) 0.054(4) 0.043(4) 0.017(3) 0.018(3) 0.013(3)
C17 0.038(4) 0.040(4) 0.075(5) 0.019(4) 0.027(3) 0.009(3)
C18 0.041(4) 0.029(3) 0.093(6) -0.009(4) 0.011(4) -0.002(3)
C19 0.030(4) 0.037(4) 0.084(6) -0.002(4) 0.006(3) -0.003(3)
C32 0.034(3) 0.033(3) 0.038(3) -0.001(3) 0.008(3) 0.002(3)
C34 0.029(3) 0.035(3) 0.051(4) -0.001(3) 0.017(3) 0.001(3)
C35 0.035(4) 0.038(4) 0.078(5) -0.010(4) 0.000(3) -0.001(3)
C36 0.053(5) 0.033(4) 0.092(6) -0.010(4) 0.013(4) -0.002(3)
C37 0.038(4) 0.043(4) 0.064(5) 0.014(3) 0.020(3) 0.009(3)
C38 0.044(4) 0.045(4) 0.051(4) 0.011(3) 0.015(3) 0.007(3)
C39 0.038(4) 0.038(4) 0.040(3) 0.011(3) 0.010(3) 0.007(3)
C52 0.037(4) 0.026(3) 0.041(3) -0.005(2) 0.003(3) -0.001(2)
C54 0.020(3) 0.029(3) 0.049(4) -0.006(3) 0.002(2) -0.002(2)
C55 0.031(3) 0.035(3) 0.060(4) 0.002(3) -0.001(3) 0.002(3)
C56 0.039(4) 0.029(3) 0.079(5) 0.010(3) -0.010(4) -0.004(3)
C57 0.036(4) 0.035(4) 0.078(5) -0.002(3) 0.001(3) -0.007(3)
C58 0.035(4) 0.035(3) 0.051(4) -0.006(3) 0.000(3) 0.001(3)
C59 0.028(3) 0.035(3) 0.042(3) -0.001(3) 0.007(2) 0.000(2)
C72 0.026(3) 0.032(3) 0.051(4) 0.004(3) 0.009(3) -0.005(2)
C74 0.028(3) 0.034(3) 0.038(3) 0.008(3) 0.001(2) -0.002(2)
C75 0.030(3) 0.037(3) 0.044(3) 0.007(3) 0.008(3) 0.002(3)
C76 0.031(3) 0.032(3) 0.047(4) 0.002(3) 0.001(3) -0.001(3)
C77 0.031(3) 0.037(3) 0.047(4) 0.012(3) 0.005(3) -0.005(3)
C78 0.027(3) 0.048(4) 0.040(3) 0.008(3) 0.007(2) 0.002(3)
C79 0.026(3) 0.039(3) 0.043(3) 0.000(3) 0.007(2) -0.002(3)
C101 0.056(5) 0.050(4) 0.035(3) 0.003(3) -0.006(3) 0.002(3)
C102 0.039(4) 0.071(5) 0.041(4) 0.002(4) 0.001(3) -0.007(4)
C103 0.044(4) 0.072(6) 0.047(4) -0.010(4) 0.001(3) 0.010(4)
C104 0.062(5) 0.049(4) 0.049(4) 0.004(3) -0.003(4) -0.001(4)
C105 0.037(4) 0.078(6) 0.052(4) 0.016(4) 0.006(3) 0.000(4)
C106 0.046(4) 0.074(6) 0.045(4) -0.001(4) 0.003(3) 0.016(4)
C107 0.091(7) 0.062(6) 0.073(6) -0.006(5) -0.022(5) 0.003(5)
C111 0.053(5) 0.047(4) 0.053(4) 0.004(3) 0.016(3) -0.007(3)
C112 0.050(4) 0.046(4) 0.049(4) 0.000(3) 0.006(3) -0.005(3)
C113 0.047(4) 0.067(5) 0.050(4) -0.002(4) 0.009(3) -0.007(4)
C114 0.062(5) 0.050(4) 0.051(4) 0.003(4) 0.009(4) 0.008(4)
C115 0.066(5) 0.049(4) 0.050(4) 0.000(4) 0.009(4) -0.012(4)
C116 0.047(4) 0.066(5) 0.047(4) 0.002(4) 0.003(3) -0.016(4)
C117 0.055(5) 0.063(5) 0.073(6) 0.019(4) 0.012(4) -0.001(4)

loop_
_atom_type_symbol
_atom_type_description
_atom_type_scat_dispersion_real
_atom_type_scat_dispersion_imag
_atom_type_scat_source
C C 0.0181 0.0091 'International Tables Vol C Tables 4.2.6.8 and 6.1.1.4'
H H 0.0000 0.0000 'International Tables Vol C Tables 4.2.6.8 and 6.1.1.4'
Ag Ag 0.1306 4.2820 'International Tables Vol C Tables 4.2.6.8 and 6.1.1.4'
F F 0.0727 0.0534 'International Tables Vol C Tables 4.2.6.8 and 6.1.1.4'
O O 0.0492 0.0322 'International Tables Vol C Tables 4.2.6.8 and 6.1.1.4'

loop_
_exptl_crystal_face_index_h
_exptl_crystal_face_index_k
_exptl_crystal_face_index_l
_exptl_crystal_face_perp_dist
0 -36 1 0.0102
0 36 -1 0.0012
0 2 9 0.0188
0 -2 -9 0.0078
4 5 -1 0.0598
-4 -5 1 0.0598
1 4 8 0.0309

loop_
_geom_angle_atom_site_label_1
_geom_angle_atom_site_label_2
_geom_angle_atom_site_label_3
_geom_angle
_geom_angle_site_symmetry_1
_geom_angle_site_symmetry_3
_geom_angle_publ_flag
O11 Ag1 Ag2 77.77(11) . . ?
O11 Ag1 O33 74.32(15) . 1_455 ?
O31 Ag1 Ag2 84.10(12) . . ?
O31 Ag1 O11 156.38(17) . . ?
O31 Ag1 O33 115.73(16) . 1_455 ?
O33 Ag1 Ag2 145.55(10) 1_455 . ?
O11 Ag2 Ag1 146.19(10) 1_655 . ?
O11 Ag2 C103 80.6(2) 1_655 . ?
O13 Ag2 Ag1 84.76(12) . . ?
O13 Ag2 O11 116.30(16) . 1_655 ?
O13 Ag2 O33 159.02(18) . . ?
O13 Ag2 C103 114.2(2) . . ?
O33 Ag2 Ag1 78.02(11) . . ?
O33 Ag2 O11 74.60(15) . 1_655 ?
O33 Ag2 C103 84.5(2) . . ?
C103 Ag2 Ag1 116.2(2) . . ?
O51 Ag3 Ag3 81.58(12) . 3_576 ?
O51 Ag3 O53 153.89(19) . 3_576 ?
O51 Ag3 O53 116.50(16) . 1_655 ?
O51 Ag3 C114 108.1(2) . . ?
O53 Ag3 Ag3 153.59(11) 1_655 3_576 ?
O53 Ag3 Ag3 78.55(11) 3_576 3_576 ?
O53 Ag3 O53 77.89(17) 3_576 1_655 ?
O53 Ag3 C114 101.3(2) 1_655 . ?
O53 Ag3 C114 88.8(2) 3_576 . ?
C114 Ag3 Ag3 89.91(18) . 3_576 ?
O71 Ag4 Ag4 84.57(12) . 3_675 ?
O71 Ag4 O73 115.27(16) . 1_655 ?
O71 Ag4 O73 166.83(18) . 3_675 ?
O73 Ag4 Ag4 82.33(13) 3_675 3_675 ?
O73 Ag4 Ag4 158.45(13) 1_655 3_675 ?
O73 Ag4 O73 77.51(18) 3_675 1_655 ?
Ag1 O11 Ag2 105.40(16) . 1_455 ?
C12 O11 Ag1 126.2(4) . . ?
C12 O11 Ag2 128.4(4) . 1_455 ?
C12 O13 Ag2 120.7(4) . . ?
C32 O31 Ag1 121.0(4) . . ?
Ag2 O33 Ag1 105.66(17) . 1_655 ?
C32 O33 Ag1 128.4(4) . 1_655 ?
C32 O33 Ag2 125.9(4) . . ?
C52 O51 Ag3 122.4(4) . . ?
Ag3 O53 Ag3 102.12(17) 3_576 1_455 ?
C52 O53 Ag3 132.7(4) . 1_455 ?
C52 O53 Ag3 124.4(4) . 3_576 ?
C72 O71 Ag4 123.4(4) . . ?
Ag4 O73 Ag4 102.49(18) 3_675 1_455 ?
C72 O73 Ag4 133.3(4) . 1_455 ?
C72 O73 Ag4 123.8(4) . 3_675 ?
O11 C12 O13 126.6(6) . . ?
O11 C12 C14 116.0(5) . . ?
O13 C12 C14 117.4(6) . . ?
C15 C14 C12 121.7(6) . . ?
C15 C14 C19 116.4(6) . . ?
C19 C14 C12 121.8(6) . . ?
F20 C15 C14 120.0(6) . . ?
F20 C15 C16 118.1(6) . . ?
C16 C15 C14 121.9(7) . . ?
F21 C16 C15 120.3(7) . . ?
F21 C16 C17 119.8(7) . . ?
C17 C16 C15 119.9(7) . . ?
F22 C17 C16 120.8(7) . . ?
F22 C17 C18 119.6(7) . . ?
C16 C17 C18 119.6(7) . . ?
F23 C18 C17 119.5(7) . . ?
F23 C18 C19 120.4(7) . . ?
C19 C18 C17 120.2(7) . . ?
F24 C19 C14 119.1(6) . . ?
F24 C19 C18 118.7(7) . . ?
C18 C19 C14 122.0(7) . . ?
O31 C32 O33 125.7(6) . . ?
O31 C32 C34 117.8(6) . . ?
O33 C32 C34 116.5(5) . . ?
C35 C34 C32 122.8(6) . . ?
C35 C34 C39 116.0(6) . . ?
C39 C34 C32 121.1(6) . . ?
F40 C35 C34 119.1(7) . . ?
F40 C35 C36 118.4(7) . . ?
C34 C35 C36 122.4(7) . . ?
F41 C36 C35 120.4(8) . . ?
F41 C36 C37 120.5(7) . . ?
C37 C36 C35 119.1(7) . . ?
F42 C37 C36 119.2(7) . . ?
F42 C37 C38 119.8(7) . . ?
C38 C37 C36 121.0(7) . . ?
F43 C38 C37 120.9(7) . . ?
F43 C38 C39 120.0(7) . . ?
C37 C38 C39 119.1(7) . . ?
F44 C39 C34 120.5(6) . . ?
F44 C39 C38 117.2(6) . . ?
C38 C39 C34 122.3(7) . . ?
O51 C52 O53 126.2(6) . . ?
O51 C52 C54 117.7(5) . . ?
O53 C52 C54 116.1(6) . . ?
C55 C54 C52 120.6(6) . . ?
C59 C54 C52 122.5(6) . . ?
C59 C54 C55 116.9(6) . . ?
F60 C55 C54 119.8(6) . . ?
F60 C55 C56 118.3(6) . . ?
C56 C55 C54 121.7(6) . . ?
F61 C56 C55 120.2(6) . . ?
F61 C56 C57 120.4(6) . . ?
C57 C56 C55 119.5(7) . . ?
F62 C57 C56 119.7(7) . . ?
F62 C57 C58 120.0(7) . . ?
C58 C57 C56 120.3(7) . . ?
F63 C58 C57 120.0(6) . . ?
F63 C58 C59 120.9(6) . . ?
C57 C58 C59 119.1(6) . . ?
F64 C59 C54 119.6(6) . . ?
F64 C59 C58 118.0(6) . . ?
C58 C59 C54 122.4(6) . . ?
O71 C72 O73 125.8(6) . . ?
O71 C72 C74 117.3(6) . . ?
O73 C72 C74 116.9(5) . . ?
C75 C74 C72 121.0(6) . . ?
C75 C74 C79 117.0(6) . . ?
C79 C74 C72 121.9(6) . . ?
F80 C75 C74 120.3(6) . . ?
F80 C75 C76 117.9(6) . . ?
C76 C75 C74 121.8(6) . . ?
F81 C76 C75 120.2(6) . . ?
F81 C76 C77 119.9(6) . . ?
C75 C76 C77 119.8(6) . . ?
F82 C77 C76 119.5(6) . . ?
F82 C77 C78 120.9(6) . . ?
C78 C77 C76 119.6(6) . . ?
F83 C78 C77 119.4(6) . . ?
F83 C78 C79 120.5(6) . . ?
C77 C78 C79 120.1(6) . . ?
F84 C79 C74 119.5(6) . . ?
F84 C79 C78 119.0(6) . . ?
C78 C79 C74 121.5(6) . . ?
C102 C101 C107 120.8(8) . . ?
C106 C101 C102 118.7(8) . . ?
C106 C101 C107 120.5(9) . . ?
C101 C102 H102 119.0 . . ?
C101 C102 C103 122.0(8) . . ?
C103 C102 H102 119.0 . . ?
Ag2 C103 H103 86.7 . . ?
C102 C103 Ag2 90.0(5) . . ?
C102 C103 H103 120.5 . . ?
C102 C103 C104 119.1(8) . . ?
C104 C103 Ag2 93.3(5) . . ?
C104 C103 H103 120.5 . . ?
C103 C104 H104 120.3 . . ?
C105 C104 C103 119.4(8) . . ?
C105 C104 H104 120.3 . . ?
C104 C105 H105 120.1 . . ?
C104 C105 C106 119.7(8) . . ?
C106 C105 H105 120.1 . . ?
C101 C106 C105 121.0(8) . . ?
C101 C106 H106 119.5 . . ?
C105 C106 H106 119.5 . . ?
C101 C107 H10A 109.5 . . ?
C101 C107 H10B 109.5 . . ?
C101 C107 H10C 109.5 . . ?
H10A C107 H10B 109.5 . . ?
H10A C107 H10C 109.5 . . ?
H10B C107 H10C 109.5 . . ?
C112 C111 C116 118.1(8) . . ?
C112 C111 C117 121.0(7) . . ?
C116 C111 C117 120.9(8) . . ?
C111 C112 H112 119.4 . . ?
C113 C112 C111 121.2(8) . . ?
C113 C112 H112 119.4 . . ?
C112 C113 H113 119.6 . . ?
C112 C113 C114 120.8(8) . . ?
C114 C113 H113 119.6 . . ?
Ag3 C114 H114 80.1 . . ?
C113 C114 Ag3 78.7(5) . . ?
C113 C114 H114 120.4 . . ?
C113 C114 C115 119.2(8) . . ?
C115 C114 Ag3 111.7(5) . . ?
C115 C114 H114 120.4 . . ?
C114 C115 H115 120.1 . . ?
C114 C115 C116 119.8(8) . . ?
C116 C115 H115 120.1 . . ?
C111 C116 C115 120.8(7) . . ?
C111 C116 H116 119.6 . . ?
C115 C116 H116 119.6 . . ?
C111 C117 H11A 109.5 . . ?
C111 C117 H11B 109.5 . . ?
C111 C117 H11C 109.5 . . ?
H11A C117 H11B 109.5 . . ?
H11A C117 H11C 109.5 . . ?
H11B C117 H11C 109.5 . . ?

loop_
_geom_bond_atom_site_label_1
_geom_bond_atom_site_label_2
_geom_bond_distance
_geom_bond_site_symmetry_2
_geom_bond_publ_flag
Ag1 Ag2 2.8608(7) . ?
Ag1 O11 2.252(4) . ?
Ag1 O31 2.209(5) . ?
Ag1 O33 2.487(4) 1_455 ?
Ag2 O11 2.483(4) 1_655 ?
Ag2 O13 2.197(4) . ?
Ag2 O33 2.240(4) . ?
Ag2 C103 2.709(8) . ?
Ag3 Ag3 2.9126(10) 3_576 ?
Ag3 O51 2.199(4) . ?
Ag3 O53 2.401(4) 1_655 ?
Ag3 O53 2.242(4) 3_576 ?
Ag3 C114 2.799(8) . ?
Ag4 Ag4 2.7370(11) 3_675 ?
Ag4 O71 2.184(4) . ?
Ag4 O73 2.433(5) 1_655 ?
Ag4 O73 2.225(5) 3_675 ?
F20 C15 1.326(8) . ?
F21 C16 1.337(9) . ?
F22 C17 1.334(8) . ?
F23 C18 1.333(9) . ?
F24 C19 1.343(9) . ?
F40 C35 1.328(9) . ?
F41 C36 1.326(9) . ?
F42 C37 1.351(8) . ?
F43 C38 1.335(9) . ?
F44 C39 1.333(8) . ?
F60 C55 1.348(8) . ?
F61 C56 1.340(9) . ?
F62 C57 1.334(8) . ?
F63 C58 1.338(8) . ?
F64 C59 1.342(7) . ?
F80 C75 1.345(7) . ?
F81 C76 1.343(8) . ?
F82 C77 1.332(7) . ?
F83 C78 1.345(7) . ?
F84 C79 1.342(8) . ?
O11 Ag2 2.483(4) 1_455 ?
O11 C12 1.251(8) . ?
O13 C12 1.254(8) . ?
O31 C32 1.254(8) . ?
O33 Ag1 2.487(4) 1_655 ?
O33 C32 1.262(8) . ?
O51 C52 1.250(8) . ?
O53 Ag3 2.401(4) 1_455 ?
O53 Ag3 2.242(4) 3_576 ?
O53 C52 1.264(8) . ?
O71 C72 1.248(8) . ?
O73 Ag4 2.225(5) 3_675 ?
O73 Ag4 2.433(5) 1_455 ?
O73 C72 1.261(8) . ?
C12 C14 1.517(9) . ?
C14 C15 1.392(9) . ?
C14 C19 1.395(10) . ?
C15 C16 1.379(10) . ?
C16 C17 1.371(12) . ?
C17 C18 1.382(11) . ?
C18 C19 1.363(10) . ?
C32 C34 1.511(9) . ?
C34 C35 1.381(10) . ?
C34 C39 1.391(9) . ?
C35 C36 1.382(11) . ?
C36 C37 1.367(12) . ?
C37 C38 1.359(11) . ?
C38 C39 1.383(9) . ?
C52 C54 1.505(8) . ?
C54 C55 1.385(9) . ?
C54 C59 1.381(8) . ?
C55 C56 1.378(10) . ?
C56 C57 1.375(10) . ?
C57 C58 1.372(11) . ?
C58 C59 1.376(9) . ?
C72 C74 1.512(8) . ?
C74 C75 1.383(9) . ?
C74 C79 1.388(9) . ?
C75 C76 1.368(9) . ?
C76 C77 1.380(10) . ?
C77 C78 1.367(10) . ?
C78 C79 1.373(9) . ?
C101 C102 1.373(11) . ?
C101 C106 1.365(12) . ?
C101 C107 1.504(12) . ?
C102 H102 0.9500 . ?
C102 C103 1.386(12) . ?
C103 H103 0.9500 . ?
C103 C104 1.389(12) . ?
C104 H104 0.9500 . ?
C104 C105 1.387(12) . ?
C105 H105 0.9500 . ?
C105 C106 1.400(13) . ?
C106 H106 0.9500 . ?
C107 H10A 0.9800 . ?
C107 H10B 0.9800 . ?
C107 H10C 0.9800 . ?
C111 C112 1.380(11) . ?
C111 C116 1.394(11) . ?
C111 C117 1.511(11) . ?
C112 H112 0.9500 . ?
C112 C113 1.375(11) . ?
C113 H113 0.9500 . ?
C113 C114 1.381(12) . ?
C114 H114 0.9500 . ?
C114 C115 1.382(11) . ?
C115 H115 0.9500 . ?
C115 C116 1.398(12) . ?
C116 H116 0.9500 . ?
C117 H11A 0.9800 . ?
C117 H11B 0.9800 . ?
C117 H11C 0.9800 . ?

loop_
_exptl_oxdiff_crystal_face_indexfrac_h
_exptl_oxdiff_crystal_face_indexfrac_k
_exptl_oxdiff_crystal_face_indexfrac_l
_exptl_oxdiff_crystal_face_x
_exptl_oxdiff_crystal_face_y
_exptl_oxdiff_crystal_face_z
-0.0072 -35.8462 0.8493 -0.0789 0.9926 -0.0921
0.0072 35.8462 -0.8493 0.0789 -0.9926 0.0921
-0.0236 2.4866 8.7674 0.7919 0.1459 0.5930
0.0236 -2.4866 -8.7674 -0.7919 -0.1459 -0.5930
3.6074 4.8857 -1.2146 -0.5900 -0.1124 0.7995
-3.6074 -4.8857 1.2146 0.5900 0.1124 -0.7995
0.9977 4.0893 7.9997 0.5882 0.0978 0.7918
